data_7032194
loop_
_publ_author_name
'Bag, Prasenjit'
'Goura, Joydeb'
'Mereacre, Valeriu'
'Novitchi, Ghenadie'
'Powell, Annie K.'
'Chandrasekhar, Vadapalli'

_publ_section_title
;
 Synthesis, magnetism and M\"ossbauer studies of tetranuclear
 heterometallic {Fe(III)2Ln2}(Ln = Gd, Dy, Tb) complexes: evidence of slow
 relaxation of magnetization in the terbium analogue.
;
_journal_issue 43
_journal_name_full 'Dalton transactions (Cambridge, England : 2003)'
_journal_page_first 16366
_journal_page_last 16376
_journal_paper_doi 10.1039/c4dt01451k
_journal_volume 43
_journal_year 2014
_chemical_formula_sum 'C78 H86 Cl2 Dy2 Fe2 N10 O34'
_chemical_formula_weight 2215.17
_chemical_name_systematic
; 
 ? 
;
_space_group_IT_number 2
_symmetry_cell_setting triclinic
_symmetry_space_group_name_Hall '-P 1'
_symmetry_space_group_name_H-M 'P -1'
_atom_sites_solution_hydrogens geom
_atom_sites_solution_primary direct
_atom_sites_solution_secondary difmap
_audit_creation_method SHELXL-97
_cell_angle_alpha 77.011(5)
_cell_angle_beta 70.165(5)
_cell_angle_gamma 88.607(5)
_cell_formula_units_Z 1
_cell_length_a 12.269(5)
_cell_length_b 12.291(5)
_cell_length_c 15.695(5)
_cell_measurement_reflns_used 8971
_cell_measurement_temperature 100(2)
_cell_measurement_theta_max 28.26
_cell_measurement_theta_min 2.36
_cell_volume 2165.9(14)
_computing_cell_refinement 'Bruker SAINT'
_computing_data_collection 'Bruker APEX2'
_computing_data_reduction 'Bruker SAINT'
_computing_molecular_graphics 'Bruker SHELXTL'
_computing_publication_material 'Bruker SHELXTL'
_computing_structure_refinement 'SHELXL-97 (Sheldrick, 2008)'
_computing_structure_solution 'SHELXS-97 (Sheldrick, 2008)'
_diffrn_ambient_temperature 100(2)
_diffrn_measured_fraction_theta_full 0.994
_diffrn_measured_fraction_theta_max 0.994
_diffrn_measurement_device_type 'CCD area detector'
_diffrn_measurement_method 'phi and omega scans'
_diffrn_radiation_monochromator graphite
_diffrn_radiation_source 'fine-focus sealed tube'
_diffrn_radiation_type MoK\a
_diffrn_radiation_wavelength 0.71069
_diffrn_reflns_av_R_equivalents 0.0330
_diffrn_reflns_av_unetI/netI 0.0520
_diffrn_reflns_limit_h_max 15
_diffrn_reflns_limit_h_min -15
_diffrn_reflns_limit_k_max 15
_diffrn_reflns_limit_k_min -10
_diffrn_reflns_limit_l_max 19
_diffrn_reflns_limit_l_min -19
_diffrn_reflns_number 16599
_diffrn_reflns_theta_full 26.50
_diffrn_reflns_theta_max 26.50
_diffrn_reflns_theta_min 2.36
_exptl_absorpt_coefficient_mu 2.188
_exptl_absorpt_correction_T_max 0.830
_exptl_absorpt_correction_T_min 0.769
_exptl_absorpt_correction_type empirical
_exptl_absorpt_process_details SADABS
_exptl_crystal_colour 'dark brown'
_exptl_crystal_density_diffrn 1.698
_exptl_crystal_density_method 'not measured'
_exptl_crystal_description rectangular
_exptl_crystal_F_000 1114
_exptl_crystal_size_max 0.12
_exptl_crystal_size_mid 0.105
_exptl_crystal_size_min 0.085
_refine_diff_density_max 1.588
_refine_diff_density_min -1.277
_refine_diff_density_rms 0.140
_refine_ls_extinction_method none
_refine_ls_goodness_of_fit_ref 1.038
_refine_ls_hydrogen_treatment mixed
_refine_ls_matrix_type fullcycle
_refine_ls_number_parameters 603
_refine_ls_number_reflns 8929
_refine_ls_number_restraints 6
_refine_ls_restrained_S_all 1.060
_refine_ls_R_factor_all 0.0517
_refine_ls_R_factor_gt 0.0405
_refine_ls_shift/su_max 0.000
_refine_ls_shift/su_mean 0.000
_refine_ls_structure_factor_coef Fsqd
_refine_ls_weighting_details 'calc w=1/[\s^2^(Fo^2^)+(0.0540P)^2^+4.6424P] where P=(Fo^2^+2Fc^2^)/3'
_refine_ls_weighting_scheme calc
_refine_ls_wR_factor_gt 0.0978
_refine_ls_wR_factor_ref 0.1039
_reflns_number_gt 7705
_reflns_number_total 8929
_reflns_threshold_expression >2sigma(I)
_cod_data_source_file c4dt01451k2.cif
_cod_data_source_block Fe2Dy2
_cod_depositor_comments
;
The following automatic conversions were performed:

'_symmetry_cell_setting' value 'Triclinic' changed to 'triclinic'
according to
/usr/data/users/saulius/crontab/automatic-downloads/rss-feeds/RSC/lib/dictionaries/cif_core.dic
dictionary named 'cif_core.dic' version 2.4.2 from 2011-04-26.

Automatic conversion script
Id: cif_fix_values 2281 2013-09-26 08:29:07Z andrius 

 Adding full bibliography for 7032193--7032195.cif.
;
_cod_original_sg_symbol_H-M P-1
_cod_database_code 7032194

loop_
_symmetry_equiv_pos_as_xyz
'x, y, z'
'-x, -y, -z'

loop_
_atom_site_label
_atom_site_type_symbol
_atom_site_fract_x
_atom_site_fract_y
_atom_site_fract_z
_atom_site_U_iso_or_equiv
_atom_site_adp_type
_atom_site_occupancy
_atom_site_symmetry_multiplicity
_atom_site_calc_flag
_atom_site_refinement_flags
Dy1 Dy 0.916348(17) 0.398933(16) 0.971114(15) 0.015 Uani 1 1 d .
Fe1 Fe 0.90302(6) 0.50725(5) 0.74727(5) 0.022 Uani 1 1 d D
O7 O 1.0930(3) 0.4765(3) 0.9401(2) 0.019 Uani 1 1 d .
O8 O 1.0228(3) 0.2270(3) 0.9870(2) 0.022 Uani 1 1 d .
O6 O 0.8260(3) 0.5173(2) 0.8808(2) 0.020 Uani 1 1 d .
O10 O 0.9111(3) 0.2664(3) 1.1146(2) 0.024 Uani 1 1 d .
O11 O 0.7942(3) 0.2480(3) 0.9754(3) 0.028 Uani 1 1 d D
H11 H 0.819(2) 0.1847(17) 0.967(4) 0.042 Uiso 1 1 d D
O1 O 0.9874(3) 0.3900(2) 0.8129(2) 0.022 Uani 1 1 d .
O2S O 0.8314(3) 1.0427(3) -0.0359(3) 0.039 Uani 1 1 d .
H2S H 0.8905 1.0245 -0.0725 0.059 Uiso 1 1 calc R
O9 O 0.9961(3) 0.1088(3) 1.1192(2) 0.026 Uani 1 1 d .
N4 N 1.2966(3) 0.5947(3) 0.9222(3) 0.023 Uani 1 1 d .
C10 C 0.4958(5) 0.4637(6) 0.6565(4) 0.042 Uani 1 1 d .
O2 O 0.7810(3) 0.5773(3) 0.7063(2) 0.029 Uani 1 1 d .
C11 C 0.3935(5) 0.4263(8) 0.6362(5) 0.059 Uani 1 1 d .
H11A H 0.4131 0.4359 0.5702 0.089 Uiso 1 1 calc R
H11B H 0.3289 0.4703 0.6591 0.089 Uiso 1 1 calc R
H11C H 0.3729 0.3489 0.6663 0.089 Uiso 1 1 calc R
C36 C 1.3444(4) 0.2046(4) 1.0402(4) 0.027 Uani 1 1 d .
O5 O 1.0303(3) 0.5273(3) 0.6258(2) 0.028 Uani 1 1 d D
C24 C 1.1663(5) 0.7739(4) 0.6483(4) 0.031 Uani 1 1 d .
H24 H 1.1513 0.8228 0.6879 0.037 Uiso 1 1 calc R
N3 N 0.9798(4) 0.6630(3) 0.7373(3) 0.022 Uani 1 1 d .
C20 C 1.1103(5) 0.6112(4) 0.6061(4) 0.028 Uani 1 1 d D
N1 N 0.8369(4) 0.3569(3) 0.7359(3) 0.028 Uani 1 1 d .
C5 C 0.9166(5) 0.1725(4) 0.7131(4) 0.033 Uani 1 1 d .
H5 H 0.8625 0.1573 0.6871 0.039 Uiso 1 1 calc R
C9 C 0.5654(5) 0.3896(6) 0.6898(4) 0.039 Uani 1 1 d .
H9 H 0.5467 0.3135 0.7019 0.047 Uiso 1 1 calc R
C34 C 1.3268(4) 0.4066(4) 1.0156(4) 0.023 Uani 1 1 d .
C25 C 1.0875(4) 0.6870(4) 0.6644(3) 0.025 Uani 1 1 d .
C35 C 1.3839(4) 0.3132(4) 0.9895(4) 0.026 Uani 1 1 d .
H35 H 1.4503 0.3239 0.9367 0.031 Uiso 1 1 calc R
C37 C 1.2437(4) 0.1906(4) 1.1162(4) 0.025 Uani 1 1 d .
H37 H 1.2147 0.1186 1.1496 0.030 Uiso 1 1 calc R
C14 C 0.6916(5) 0.5386(4) 0.6920(3) 0.028 Uani 1 1 d .
C30 C 1.2844(4) 0.5565(5) 0.8420(4) 0.030 Uani 1 1 d .
H30A H 1.3594 0.5356 0.8051 0.036 Uiso 1 1 calc R
H30B H 1.2604 0.6180 0.8027 0.036 Uiso 1 1 calc R
C33 C 1.3741(4) 0.5231(4) 0.9624(4) 0.027 Uani 1 1 d .
H33A H 1.3946 0.5603 1.0036 0.032 Uiso 1 1 calc R
H33B H 1.4451 0.5176 0.9121 0.032 Uiso 1 1 calc R
C13 C 0.6199(5) 0.6158(5) 0.6573(4) 0.037 Uani 1 1 d .
C4 C 1.0009(5) 0.0980(4) 0.7214(4) 0.037 Uani 1 1 d .
H4 H 1.0024 0.0316 0.7021 0.044 Uiso 1 1 calc R
C6 C 0.9139(5) 0.2707(4) 0.7444(4) 0.028 Uani 1 1 d .
C27 C 0.8169(4) 0.7172(4) 0.8550(3) 0.022 Uani 1 1 d .
N2 N 0.7510(5) 0.7781(6) 0.5460(4) 0.065 Uani 1 1 d .
H2 H 0.8115 0.7355 0.5499 0.077 Uiso 1 1 calc R
C29 C 1.1969(4) 0.4574(4) 0.8723(3) 0.025 Uani 1 1 d .
H29A H 1.1804 0.4456 0.8187 0.030 Uiso 1 1 calc R
H29B H 1.2296 0.3905 0.8975 0.030 Uiso 1 1 calc R
C1 C 0.9967(4) 0.2943(4) 0.7821(3) 0.024 Uani 1 1 d .
C8 C 0.6631(5) 0.4230(5) 0.7065(4) 0.031 Uani 1 1 d .
C12 C 0.5257(5) 0.5771(6) 0.6403(4) 0.043 Uani 1 1 d .
H12 H 0.4806 0.6292 0.6170 0.051 Uiso 1 1 calc R
C15 C 0.6518(6) 0.7390(6) 0.6385(5) 0.052 Uani 1 1 d .
H15A H 0.6749 0.7532 0.6885 0.063 Uiso 1 1 calc R
H15B H 0.5845 0.7815 0.6371 0.063 Uiso 1 1 calc R
C32 C 1.3484(4) 0.7112(4) 0.8906(4) 0.034 Uani 1 1 d .
H32A H 1.3144 0.7550 0.8474 0.041 Uiso 1 1 calc R
H32B H 1.4312 0.7107 0.8582 0.041 Uiso 1 1 calc R
C28 C 0.7726(4) 0.6086(4) 0.9055(3) 0.020 Uani 1 1 d .
C21 C 1.2134(5) 0.6263(5) 0.5308(4) 0.039 Uani 1 1 d .
H21 H 1.2303 0.5768 0.4917 0.046 Uiso 1 1 calc R
N5 N 0.9770(3) 0.1980(3) 1.0743(3) 0.020 Uani 1 1 d .
C18 C 0.7913(7) 0.8962(9) 0.5324(6) 0.078 Uani 1 1 d .
H18 H 0.846(8) 0.916(8) 0.468(7) 0.094 Uiso 1 1 calc .
C7 C 0.7384(5) 0.3389(4) 0.7266(4) 0.032 Uani 1 1 d .
H7 H 0.7150 0.2650 0.7338 0.038 Uiso 1 1 calc R
C26 C 0.9249(4) 0.7391(4) 0.7779(3) 0.021 Uani 1 1 d .
H26 H 0.9572 0.8120 0.7560 0.025 Uiso 1 1 calc R
C1S C 0.8116(6) 0.9762(5) 0.0522(5) 0.048 Uani 1 1 d .
H1SC H 0.8819 0.9739 0.0665 0.072 Uiso 1 1 calc R
H1SD H 0.7870 0.9018 0.0542 0.072 Uiso 1 1 calc R
H1SE H 0.7523 1.0066 0.0969 0.072 Uiso 1 1 calc R
C2 C 1.0819(5) 0.2206(4) 0.7876(3) 0.026 Uani 1 1 d .
H2A H 1.1385 0.2365 0.8109 0.031 Uiso 1 1 calc R
C23 C 1.2685(5) 0.7872(5) 0.5722(4) 0.039 Uani 1 1 d .
H23 H 1.3224 0.8455 0.5604 0.047 Uiso 1 1 calc R
C38 C 1.4100(5) 0.1046(4) 1.0138(5) 0.037 Uani 1 1 d .
H38A H 1.4670 0.0899 1.0438 0.055 Uiso 1 1 calc R
H38B H 1.4480 0.1200 0.9476 0.055 Uiso 1 1 calc R
H38C H 1.3569 0.0405 1.0334 0.055 Uiso 1 1 calc R
C3 C 1.0820(5) 0.1217(4) 0.7577(4) 0.034 Uani 1 1 d .
H3 H 1.1383 0.0709 0.7626 0.041 Uiso 1 1 calc R
C76 C 0.6722(4) 0.2363(4) 1.0285(5) 0.036 Uani 1 1 d D
H76A H 0.6466 0.1577 1.0504 0.044 Uiso 1 1 calc R
H76B H 0.6286 0.2727 0.9898 0.044 Uiso 1 1 calc R
C22 C 1.2901(5) 0.7141(6) 0.5141(4) 0.044 Uani 1 1 d .
H22 H 1.3580 0.7247 0.4627 0.053 Uiso 1 1 calc R
C16 C 0.7261(6) 0.7616(8) 0.4619(6) 0.065 Uani 1 1 d .
H16 H 0.710(7) 0.683(7) 0.464(6) 0.077 Uiso 1 1 calc .
Cl1 Cl 0.5423(3) 0.02785(18) 0.72315(15) 0.085 Uani 1 1 d .
O1S O 0.9197(4) 0.6263(4) 0.4963(3) 0.051 Uani 1 1 d G
H1SA H 0.9433 0.5906 0.5392 0.077 Uiso 1 1 d G
H1SB H 0.9333 0.5904 0.4537 0.077 Uiso 1 1 d G
O13 O 0.5396(6) 0.0046(5) 0.6373(4) 0.086 Uani 1 1 d .
O15 O 0.6611(7) 0.0687(6) 0.7064(6) 0.117 Uani 1 1 d .
O12 O 0.4613(9) 0.1110(7) 0.7495(6) 0.131 Uani 1 1 d .
O14 O 0.5179(10) -0.0716(6) 0.7890(6) 0.158 Uani 1 1 d .
O3B O 0.6549(9) 0.9570(8) 0.4076(8) 0.047 Uani 0.43 1 d P
O4A O 0.8849(8) 1.0070(7) 0.5853(6) 0.059 Uani 0.54 1 d PD
O4B O 0.9556(7) 0.8675(7) 0.5845(6) 0.042 Uani 0.46 1 d PD
H1 H 1.0529(12) 0.4686(9) 0.6537(12) 0.443 Uiso 1 1 d D
C17A C 0.6710(14) 0.8365(16) 0.4133(13) 0.056 Uani 0.43 1 d P
O3A O 0.5525(7) 0.8302(8) 0.4774(6) 0.056 Uani 0.57 1 d P
C17B C 0.6182(12) 0.8447(12) 0.4536(10) 0.056 Uani 0.57 1 d P
C19A C 0.8688(15) 0.8831(13) 0.5933(10) 0.059 Uani 0.52 1 d P
C19B C 0.8587(16) 0.9415(15) 0.5947(11) 0.059 Uani 0.48 1 d P

loop_
_atom_site_aniso_label
_atom_site_aniso_U_11
_atom_site_aniso_U_22
_atom_site_aniso_U_33
_atom_site_aniso_U_23
_atom_site_aniso_U_13
_atom_site_aniso_U_12
Dy1 0.017 0.014 0.016 -0.004 -0.006 0.001
Fe1 0.036 0.017 0.019 -0.009 -0.016 0.009
O7 0.016 0.023 0.017 -0.010 -0.002 0.001
O8 0.027 0.019 0.019 -0.002 -0.008 0.003
O6 0.029 0.015 0.020 -0.008 -0.012 0.008
O10 0.026 0.025 0.020 -0.004 -0.006 0.006
O11 0.026 0.019 0.044 -0.010 -0.017 0.001
O1 0.033 0.016 0.021 -0.009 -0.013 0.009
O2S 0.035 0.029 0.054 -0.020 -0.010 0.001
O9 0.035 0.014 0.029 0.003 -0.016 -0.002
N4 0.017 0.018 0.031 -0.003 -0.005 -0.002
C10 0.029 0.077 0.016 -0.011 -0.003 0.006
O2 0.042 0.026 0.027 -0.010 -0.021 0.012
C11 0.031 0.119 0.032 -0.024 -0.010 0.003
C36 0.023 0.025 0.044 -0.021 -0.019 0.009
O5 0.040 0.029 0.022 -0.014 -0.016 0.012
C24 0.040 0.028 0.026 -0.008 -0.012 0.008
N3 0.035 0.018 0.016 -0.006 -0.013 0.007
C20 0.041 0.029 0.019 -0.006 -0.018 0.011
N1 0.044 0.022 0.024 -0.012 -0.018 0.008
C5 0.050 0.021 0.026 -0.010 -0.010 0.003
C9 0.038 0.059 0.023 -0.019 -0.006 0.001
C34 0.018 0.022 0.034 -0.010 -0.014 0.003
C25 0.035 0.021 0.019 -0.004 -0.012 0.009
C35 0.019 0.029 0.039 -0.018 -0.014 0.007
C37 0.032 0.018 0.036 -0.013 -0.021 0.007
C14 0.036 0.037 0.014 -0.010 -0.009 0.011
C30 0.019 0.040 0.024 -0.010 0.003 0.002
C33 0.016 0.027 0.037 -0.011 -0.008 0.003
C13 0.035 0.051 0.017 0.003 -0.008 0.013
C4 0.064 0.017 0.024 -0.009 -0.008 0.008
C6 0.043 0.018 0.024 -0.010 -0.011 0.007
C27 0.029 0.021 0.025 -0.012 -0.018 0.008
N2 0.042 0.086 0.051 0.023 -0.022 -0.012
C29 0.019 0.036 0.022 -0.015 -0.004 0.005
C1 0.035 0.016 0.015 -0.002 -0.004 0.003
C8 0.034 0.044 0.019 -0.014 -0.011 0.004
C12 0.024 0.074 0.017 0.007 -0.002 0.011
C15 0.042 0.053 0.048 0.014 -0.015 0.022
C32 0.016 0.023 0.053 0.002 -0.004 -0.003
C28 0.026 0.021 0.023 -0.012 -0.016 0.010
C21 0.041 0.049 0.031 -0.022 -0.012 0.012
N5 0.020 0.019 0.023 -0.002 -0.011 -0.002
C18 0.059 0.127 0.041 0.014 -0.025 -0.034
C7 0.044 0.029 0.026 -0.014 -0.013 0.004
C26 0.032 0.018 0.020 -0.006 -0.015 0.005
C1S 0.059 0.038 0.072 -0.026 -0.045 0.018
C2 0.039 0.021 0.014 0.000 -0.005 0.008
C23 0.040 0.040 0.032 -0.004 -0.007 -0.001
C38 0.027 0.029 0.063 -0.025 -0.018 0.009
C3 0.051 0.021 0.021 -0.002 -0.003 0.014
C76 0.023 0.019 0.072 -0.015 -0.021 0.001
C22 0.041 0.064 0.028 -0.017 -0.007 0.008
C16 0.042 0.086 0.051 0.023 -0.022 -0.012
Cl1 0.144 0.061 0.055 0.014 -0.053 -0.044
O1S 0.070 0.066 0.028 -0.023 -0.024 0.018
O13 0.125 0.089 0.069 -0.031 -0.060 0.028
O15 0.139 0.088 0.148 -0.023 -0.077 -0.047
O12 0.188 0.110 0.107 -0.059 -0.045 0.000
O14 0.297 0.088 0.085 0.045 -0.092 -0.105
O3B 0.052 0.037 0.055 -0.007 -0.025 -0.002
O4A 0.087 0.048 0.049 -0.014 -0.031 -0.016
O4B 0.022 0.062 0.038 0.000 -0.012 -0.004
C17A 0.027 0.080 0.048 0.008 -0.012 0.006
O3A 0.027 0.080 0.048 0.008 -0.012 0.006
C17B 0.027 0.080 0.048 0.008 -0.012 0.006
C19A 0.087 0.048 0.049 -0.014 -0.031 -0.016
C19B 0.087 0.048 0.049 -0.014 -0.031 -0.016

loop_
_atom_type_symbol
_atom_type_description
_atom_type_scat_dispersion_real
_atom_type_scat_dispersion_imag
_atom_type_scat_source
C C 0.0033 0.0016 'International Tables Vol C Tables 4.2.6.8 and 6.1.1.4'
H H 0.0000 0.0000 'International Tables Vol C Tables 4.2.6.8 and 6.1.1.4'
N N 0.0061 0.0033 'International Tables Vol C Tables 4.2.6.8 and 6.1.1.4'
O O 0.0106 0.0060 'International Tables Vol C Tables 4.2.6.8 and 6.1.1.4'
Fe Fe 0.3463 0.8444 'International Tables Vol C Tables 4.2.6.8 and 6.1.1.4'
Dy Dy -0.1892 4.4098 'International Tables Vol C Tables 4.2.6.8 and 6.1.1.4'
Cl Cl 0.1484 0.1585 'International Tables Vol C Tables 4.2.6.8 and 6.1.1.4'

loop_
_geom_angle_atom_site_label_1
_geom_angle_atom_site_label_2
_geom_angle_atom_site_label_3
_geom_angle
_geom_angle_site_symmetry_1
_geom_angle_site_symmetry_3
O7 Dy1 O7 69.40(12) . 2_767
O7 Dy1 O6 107.84(12) . .
O7 Dy1 O6 91.80(11) 2_767 .
O7 Dy1 O1 84.39(11) . .
O7 Dy1 O1 139.47(11) 2_767 .
O6 Dy1 O1 66.81(11) . .
O7 Dy1 O11 150.77(11) . .
O7 Dy1 O11 135.98(12) 2_767 .
O6 Dy1 O11 88.22(12) . .
O1 Dy1 O11 79.71(12) . .
O7 Dy1 O10 95.72(11) . .
O7 Dy1 O10 81.72(11) 2_767 .
O6 Dy1 O10 151.63(12) . .
O1 Dy1 O10 132.81(10) . .
O11 Dy1 O10 77.93(12) . .
O7 Dy1 O8 80.98(11) . .
O7 Dy1 O8 121.85(11) 2_767 .
O6 Dy1 O8 145.68(10) . .
O1 Dy1 O8 81.64(10) . .
O11 Dy1 O8 72.58(11) . .
O10 Dy1 O8 52.14(11) . .
O7 Dy1 N4 139.97(11) . 2_767
O7 Dy1 N4 70.57(11) 2_767 2_767
O6 Dy1 N4 73.72(12) . 2_767
O1 Dy1 N4 128.64(12) . 2_767
O11 Dy1 N4 67.26(12) . 2_767
O10 Dy1 N4 78.09(12) . 2_767
O8 Dy1 N4 121.01(12) . 2_767
O7 Dy1 N5 89.60(11) . .
O7 Dy1 N5 103.39(11) 2_767 .
O6 Dy1 N5 160.19(11) . .
O1 Dy1 N5 106.88(11) . .
O11 Dy1 N5 72.02(11) . .
O10 Dy1 N5 26.25(11) . .
O8 Dy1 N5 25.98(11) . .
N4 Dy1 N5 99.16(12) 2_767 .
O7 Dy1 Dy1 34.94(7) . 2_767
O7 Dy1 Dy1 34.46(8) 2_767 2_767
O6 Dy1 Dy1 101.80(8) . 2_767
O1 Dy1 Dy1 113.95(8) . 2_767
O11 Dy1 Dy1 165.35(9) . 2_767
O10 Dy1 Dy1 88.40(8) . 2_767
O8 Dy1 Dy1 103.18(8) . 2_767
N4 Dy1 Dy1 105.03(9) 2_767 2_767
N5 Dy1 Dy1 97.90(8) . 2_767
O2 Fe1 O5 99.81(15) . .
O2 Fe1 O6 94.72(14) . .
O5 Fe1 O6 156.31(14) . .
O2 Fe1 O1 160.00(15) . .
O5 Fe1 O1 92.86(14) . .
O6 Fe1 O1 78.90(12) . .
O2 Fe1 N1 85.90(16) . .
O5 Fe1 N1 93.37(16) . .
O6 Fe1 N1 106.32(15) . .
O1 Fe1 N1 77.90(14) . .
O2 Fe1 N3 92.03(15) . .
O5 Fe1 N3 78.94(15) . .
O6 Fe1 N3 81.95(14) . .
O1 Fe1 N3 105.63(14) . .
N1 Fe1 N3 171.60(16) . .
C29 O7 Dy1 126.5(3) . .
C29 O7 Dy1 122.9(3) . 2_767
Dy1 O7 Dy1 110.60(12) . 2_767
N5 O8 Dy1 94.9(2) . .
C28 O6 Fe1 123.2(3) . .
C28 O6 Dy1 122.6(3) . .
Fe1 O6 Dy1 108.22(13) . .
N5 O10 Dy1 95.5(2) . .
C76 O11 Dy1 122.3(3) . .
C1 O1 Fe1 111.8(3) . .
C1 O1 Dy1 124.9(3) . .
Fe1 O1 Dy1 105.84(12) . .
C33 N4 C32 107.7(4) . .
C33 N4 C30 110.8(4) . .
C32 N4 C30 109.9(4) . .
C33 N4 Dy1 117.6(3) . 2_767
C32 N4 Dy1 107.2(3) . 2_767
C30 N4 Dy1 103.4(3) . 2_767
C9 C10 C12 116.7(6) . .
C9 C10 C11 122.5(7) . .
C12 C10 C11 120.8(6) . .
C14 O2 Fe1 133.7(3) . .
C37 C36 C35 118.0(4) . .
C37 C36 C38 120.6(5) . .
C35 C36 C38 121.4(5) . .
C20 O5 Fe1 115.8(3) . .
C25 C24 C23 119.0(5) . .
C26 N3 C25 122.1(4) . .
C26 N3 Fe1 124.0(3) . .
C25 N3 Fe1 112.2(3) . .
O5 C20 C21 123.0(4) . .
O5 C20 C25 118.2(5) . .
C21 C20 C25 118.8(5) . .
C7 N1 C6 122.0(4) . .
C7 N1 Fe1 127.5(3) . .
C6 N1 Fe1 110.4(3) . .
C4 C5 C6 119.0(5) . .
C10 C9 C8 123.2(6) . .
C28 C34 C35 119.4(5) 2_767 .
C28 C34 C33 119.6(4) 2_767 .
C35 C34 C33 121.0(5) . .
C24 C25 C20 120.9(5) . .
C24 C25 N3 126.0(4) . .
C20 C25 N3 113.0(4) . .
C36 C35 C34 122.0(5) . .
C36 C37 C27 121.8(5) . 2_767
O2 C14 C8 123.9(5) . .
O2 C14 C13 118.8(5) . .
C8 C14 C13 117.2(5) . .
N4 C30 C29 112.8(4) . .
N4 C33 C34 116.4(4) . .
C12 C13 C14 120.0(6) . .
C12 C13 C15 122.3(5) . .
C14 C13 C15 117.7(5) . .
C3 C4 C5 120.4(5) . .
C5 C6 C1 120.4(5) . .
C5 C6 N1 125.2(5) . .
C1 C6 N1 114.2(4) . .
C28 C27 C37 118.8(5) . 2_767
C28 C27 C26 122.7(4) . .
C37 C27 C26 118.4(4) 2_767 .
C18 N2 C16 110.8(6) . .
C18 N2 C15 111.4(7) . .
C16 N2 C15 114.8(6) . .
O7 C29 C30 110.8(4) . .
O1 C1 C2 122.9(5) . .
O1 C1 C6 117.3(4) . .
C2 C1 C6 119.8(4) . .
C9 C8 C14 119.9(5) . .
C9 C8 C7 117.6(5) . .
C14 C8 C7 122.1(5) . .
C13 C12 C10 123.0(6) . .
C13 C15 N2 111.4(6) . .
N4 C32 C76 110.8(5) . 2_767
O6 C28 C34 118.6(4) . 2_767
O6 C28 C27 121.5(4) . .
C34 C28 C27 119.9(4) 2_767 .
C22 C21 C20 119.9(5) . .
O9 N5 O8 121.9(4) . .
O9 N5 O10 121.0(4) . .
O8 N5 O10 117.0(4) . .
O9 N5 Dy1 175.8(3) . .
O8 N5 Dy1 59.1(2) . .
O10 N5 Dy1 58.2(2) . .
N2 C18 C19A 101.9(9) . .
N2 C18 C19B 125.6(9) . .
C19A C18 C19B 26.0(7) . .
N1 C7 C8 125.3(5) . .
N3 C26 C27 123.8(4) . .
C1 C2 C3 119.1(5) . .
C22 C23 C24 120.1(6) . .
C4 C3 C2 121.2(5) . .
O11 C76 C32 108.5(4) . 2_767
C21 C22 C23 121.2(6) . .
C17A C16 N2 124.3(12) . .
C17A C16 C17B 26.6(8) . .
N2 C16 C17B 105.6(8) . .
O14 Cl1 O12 112.9(7) . .
O14 Cl1 O13 107.5(4) . .
O12 Cl1 O13 109.6(4) . .
O14 Cl1 O15 108.5(6) . .
O12 Cl1 O15 110.5(5) . .
O13 Cl1 O15 107.6(5) . .
C17B O3B C17A 30.4(7) . .
C19B O4A C19A 14.1(16) . .
C19A O4B C19B 27.8(9) . .
C17B C17A C16 99(2) . .
C17B C17A O3A 18.5(15) . .
C16 C17A O3A 103.9(12) . .
C17B C17A O3B 70(2) . .
C16 C17A O3B 131.2(15) . .
O3A C17A O3B 80.8(11) . .
C17B O3A C17A 18.3(15) . .
C17A C17B O3A 143(3) . .
C17A C17B O3B 80(2) . .
O3A C17B O3B 117.9(16) . .
C17A C17B C16 54.1(16) . .
O3A C17B C16 127.2(16) . .
O3B C17B C16 114.3(10) . .
C19B C19A O4B 110(2) . .
C19B C19A O4A 16.3(18) . .
O4B C19A O4A 94.5(11) . .
C19B C19A C18 86(2) . .
O4B C19A C18 136.3(14) . .
O4A C19A C18 95.2(11) . .
C19A C19B O4A 150(3) . .
C19A C19B O4B 41.9(18) . .
O4A C19B O4B 108.3(18) . .
C19A C19B C18 67.9(17) . .
O4A C19B C18 125.8(18) . .
O4B C19B C18 100.6(11) . .

loop_
_geom_bond_atom_site_label_1
_geom_bond_atom_site_label_2
_geom_bond_distance
_geom_bond_site_symmetry_2
Dy1 O7 2.240(3) .
Dy1 O7 2.267(3) 2_767
Dy1 O6 2.328(3) .
Dy1 O1 2.363(3) .
Dy1 O11 2.388(3) .
Dy1 O10 2.446(3) .
Dy1 O8 2.467(3) .
Dy1 N4 2.591(4) 2_767
Dy1 N5 2.864(4) .
Dy1 Dy1 3.7056(10) 2_767
Fe1 O2 1.933(3) .
Fe1 O5 1.980(4) .
Fe1 O6 2.016(3) .
Fe1 O1 2.048(3) .
Fe1 N1 2.103(4) .
Fe1 N3 2.105(4) .
O7 C29 1.411(5) .
O7 Dy1 2.267(3) 2_767
O8 N5 1.259(5) .
O6 C28 1.351(5) .
O10 N5 1.273(5) .
O11 C76 1.437(6) .
O1 C1 1.359(5) .
O2S C1S 1.382(8) .
O9 N5 1.227(5) .
N4 C33 1.481(6) .
N4 C32 1.487(6) .
N4 C30 1.492(6) .
N4 Dy1 2.591(4) 2_767
C10 C9 1.373(9) .
C10 C12 1.395(10) .
C10 C11 1.501(9) .
O2 C14 1.311(6) .
C36 C37 1.378(7) .
C36 C35 1.395(7) .
C36 C38 1.511(6) .
O5 C20 1.351(6) .
C24 C25 1.380(7) .
C24 C23 1.390(8) .
N3 C26 1.296(6) .
N3 C25 1.408(7) .
C20 C21 1.389(8) .
C20 C25 1.407(6) .
N1 C7 1.294(7) .
N1 C6 1.416(6) .
C5 C4 1.384(8) .
C5 C6 1.398(6) .
C9 C8 1.399(8) .
C34 C28 1.392(7) 2_767
C34 C35 1.398(6) .
C34 C33 1.503(7) .
C37 C27 1.414(6) 2_767
C14 C8 1.420(8) .
C14 C13 1.423(7) .
C30 C29 1.522(7) .
C13 C12 1.388(9) .
C13 C15 1.511(9) .
C4 C3 1.369(8) .
C6 C1 1.402(7) .
C27 C28 1.405(7) .
C27 C37 1.414(6) 2_767
C27 C26 1.441(7) .
N2 C18 1.490(12) .
N2 C16 1.507(10) .
N2 C15 1.527(9) .
C1 C2 1.378(7) .
C8 C7 1.425(8) .
C32 C76 1.495(8) 2_767
C28 C34 1.392(7) 2_767
C21 C22 1.369(9) .
C18 C19A 1.544(16) .
C18 C19B 1.663(16) .
C2 C3 1.398(7) .
C23 C22 1.379(8) .
C76 C32 1.495(8) 2_767
C16 C17A 1.374(17) .
C16 C17B 1.675(15) .
Cl1 O14 1.376(7) .
Cl1 O12 1.436(9) .
Cl1 O13 1.449(6) .
Cl1 O15 1.470(7) .
O3B C17B 1.410(17) .
O3B C17A 1.48(2) .
O4A C19B 0.837(15) .
O4A C19A 1.512(15) .
O4B C19A 1.045(17) .
O4B C19B 1.47(2) .
C17A C17B 0.760(18) .
C17A O3A 1.452(17) .
O3A C17B 0.770(12) .
C19A C19B 0.730(18) .
